data_2239597
loop_
_publ_author_name
'Zhang, Guo-Cui'
'Kong, Ming'
'Li, Sheng-Li'

_publ_section_title
;
 3-(2-Methyl-1,3-benzothiazol-3-ium-3-yl)propane-1-sulfonate monohydrate
;
_journal_issue 6
_journal_name_full 'Acta Crystallographica Section E'
_journal_page_first o714
_journal_paper_doi 10.1107/S1600536814011660
_journal_volume 70
_journal_year 2014
_chemical_formula_iupac 'C11 H13 N O3 S2, H2 O'
_chemical_formula_moiety 'C11 H13 N O3 S2, H2 O'
_chemical_formula_sum 'C11 H15 N O4 S2'
_chemical_formula_weight 289.36
_chemical_name_systematic
;
3-(2-Methyl-1,3-benzothiazol-3-ium-3-yl)propane-1-sulfonate monohydrate
;
_space_group_IT_number 14
_symmetry_cell_setting monoclinic
_symmetry_space_group_name_Hall '-P 2ybc'
_symmetry_space_group_name_H-M 'P 1 21/c 1'
_atom_sites_solution_hydrogens geom
_atom_sites_solution_primary direct
_atom_sites_solution_secondary difmap
_audit_creation_method SHELXL-97
_cell_angle_alpha 90.000
_cell_angle_beta 109.529(5)
_cell_angle_gamma 90.000
_cell_formula_units_Z 4
_cell_length_a 10.936(5)
_cell_length_b 8.708(5)
_cell_length_c 13.794(5)
_cell_measurement_reflns_used 7517
_cell_measurement_temperature 296(2)
_cell_measurement_theta_max 27.09
_cell_measurement_theta_min 2.82
_cell_volume 1238.0(10)
_computing_cell_refinement 'SAINT (Bruker, 2007)'
_computing_data_collection 'SMART (Bruker, 2007)'
_computing_data_reduction 'SAINT (Bruker, 2007)'
_computing_molecular_graphics 'SHELXTL (Sheldrick, 2008)'
_computing_publication_material 'SHELXTL (Sheldrick, 2008)'
_computing_structure_refinement 'SHELXL97 (Sheldrick, 2008)'
_computing_structure_solution 'SHELXS97 (Sheldrick, 2008)'
_diffrn_ambient_temperature 296(2)
_diffrn_measured_fraction_theta_full 1.000
_diffrn_measured_fraction_theta_max 1.000
_diffrn_measurement_device_type 'Bruker SMART CCD area-detector'
_diffrn_measurement_method '\f and \w scans'
_diffrn_radiation_monochromator graphite
_diffrn_radiation_source 'fine-focus sealed tube'
_diffrn_radiation_type MoK\a
_diffrn_radiation_wavelength 0.71069
_diffrn_reflns_av_R_equivalents 0.0159
_diffrn_reflns_av_sigmaI/netI 0.0119
_diffrn_reflns_limit_h_max 12
_diffrn_reflns_limit_h_min -13
_diffrn_reflns_limit_k_max 10
_diffrn_reflns_limit_k_min -10
_diffrn_reflns_limit_l_max 16
_diffrn_reflns_limit_l_min -16
_diffrn_reflns_number 8500
_diffrn_reflns_theta_full 25.00
_diffrn_reflns_theta_max 25.00
_diffrn_reflns_theta_min 1.98
_diffrn_standards_number 0
_exptl_absorpt_coefficient_mu 0.436
_exptl_absorpt_correction_T_max 0.919
_exptl_absorpt_correction_T_min 0.880
_exptl_absorpt_correction_type multi-scan
_exptl_absorpt_process_details '(SADABS; Bruker, 2001)'
_exptl_crystal_colour white
_exptl_crystal_density_diffrn 1.552
_exptl_crystal_density_method 'not measured'
_exptl_crystal_description block
_exptl_crystal_F_000 608
_exptl_crystal_size_max 0.30
_exptl_crystal_size_mid 0.20
_exptl_crystal_size_min 0.20
_refine_diff_density_max 0.308
_refine_diff_density_min -0.415
_refine_ls_extinction_method none
_refine_ls_goodness_of_fit_ref 1.006
_refine_ls_hydrogen_treatment constr
_refine_ls_matrix_type full
_refine_ls_number_parameters 164
_refine_ls_number_reflns 2182
_refine_ls_number_restraints 0
_refine_ls_restrained_S_all 1.006
_refine_ls_R_factor_all 0.0304
_refine_ls_R_factor_gt 0.0295
_refine_ls_shift/su_max 0.000
_refine_ls_shift/su_mean 0.000
_refine_ls_structure_factor_coef Fsqd
_refine_ls_weighting_details 'calc w=1/[\s^2^(Fo^2^)+(0.0449P)^2^+0.7990P] where P=(Fo^2^+2Fc^2^)/3'
_refine_ls_weighting_scheme calc
_refine_ls_wR_factor_gt 0.0791
_refine_ls_wR_factor_ref 0.0801
_reflns_number_gt 2105
_reflns_number_total 2182
_reflns_threshold_expression I>2s\s(I)
_cod_data_source_file pk2524sup1.cif
_cod_data_source_block I
_cod_original_sg_symbol_H-M 'P 21/c'
_cod_database_code 2239597
_cod_database_fobs_code 2239597

loop_
_symmetry_equiv_pos_as_xyz
'x, y, z'
'-x, y+1/2, -z+1/2'
'-x, -y, -z'
'x, -y-1/2, z-1/2'

loop_
_atom_site_type_symbol
_atom_site_label
_atom_site_fract_x
_atom_site_fract_y
_atom_site_fract_z
_atom_site_U_iso_or_equiv
_atom_site_adp_type
_atom_site_calc_flag
_atom_site_refinement_flags
_atom_site_occupancy
_atom_site_symmetry_multiplicity
C C1 -0.04082(15) 0.49554(19) 0.80688(12) 0.0271(3) Uani d . 1 1
H H1A -0.0210 0.6044 0.8110 0.033 Uiso calc R 1 1
H H1B -0.0771 0.4720 0.8604 0.033 Uiso calc R 1 1
C C2 0.08437(15) 0.4060(2) 0.82760(12) 0.0294(4) Uani d . 1 1
H H2A 0.1180 0.4207 0.7715 0.035 Uiso calc R 1 1
H H2B 0.0682 0.2972 0.8327 0.035 Uiso calc R 1 1
C C3 0.18249(16) 0.46262(19) 0.92775(13) 0.0301(4) Uani d . 1 1
H H3A 0.2076 0.5670 0.9186 0.036 Uiso calc R 1 1
H H3B 0.1426 0.4636 0.9809 0.036 Uiso calc R 1 1
C C4 0.23671(18) 0.2245(2) 1.09534(14) 0.0388(4) Uani d . 1 1
H H4A 0.2531 0.2983 1.1499 0.058 Uiso calc R 1 1
H H4B 0.2549 0.1232 1.1240 0.058 Uiso calc R 1 1
H H4C 0.1474 0.2306 1.0522 0.058 Uiso calc R 1 1
C C5 0.32123(15) 0.25761(19) 1.03338(12) 0.0272(3) Uani d . 1 1
C C6 0.49490(15) 0.26655(18) 0.95809(12) 0.0264(3) Uani d . 1 1
C C7 0.60073(16) 0.2548(2) 0.92365(13) 0.0333(4) Uani d . 1 1
H H7 0.6661 0.1832 0.9517 0.040 Uiso calc R 1 1
C C8 0.60501(18) 0.3533(2) 0.84639(14) 0.0390(4) Uani d . 1 1
H H8 0.6733 0.3465 0.8207 0.047 Uiso calc R 1 1
C C9 0.50797(19) 0.4631(2) 0.80639(13) 0.0383(4) Uani d . 1 1
H H9 0.5145 0.5296 0.7556 0.046 Uiso calc R 1 1
C C10 0.40270(17) 0.4758(2) 0.83992(13) 0.0328(4) Uani d . 1 1
H H10 0.3387 0.5494 0.8131 0.039 Uiso calc R 1 1
C C11 0.39668(15) 0.37330(18) 0.91581(12) 0.0258(3) Uani d . 1 1
N N1 0.29980(13) 0.36398(15) 0.96126(10) 0.0257(3) Uani d . 1 1
O O1 -0.18774(14) 0.29348(16) 0.68281(11) 0.0490(4) Uani d . 1 1
O O2 -0.26970(12) 0.55228(16) 0.68129(11) 0.0447(3) Uani d . 1 1
O O3 -0.10098(14) 0.50116(19) 0.60890(10) 0.0487(4) Uani d . 1 1
O O4 0.09084(19) 0.6948(3) 0.55198(17) 0.0951(8) Uani d . 1 1
H H11 0.0932 0.6459 0.5068 0.143 Uiso d R 1 1
H H12 0.0523 0.6424 0.5819 0.143 Uiso d R 1 1
S S1 -0.15982(4) 0.45636(5) 0.68522(3) 0.02836(14) Uani d . 1 1
S S2 0.46338(4) 0.16183(5) 1.05392(3) 0.02926(14) Uani d . 1 1

loop_
_atom_site_aniso_label
_atom_site_aniso_U_11
_atom_site_aniso_U_22
_atom_site_aniso_U_33
_atom_site_aniso_U_12
_atom_site_aniso_U_13
_atom_site_aniso_U_23
C1 0.0260(8) 0.0278(8) 0.0252(8) 0.0026(7) 0.0053(6) -0.0020(6)
C2 0.0262(8) 0.0304(8) 0.0289(8) 0.0044(7) 0.0058(7) -0.0041(7)
C3 0.0282(8) 0.0283(8) 0.0295(8) 0.0087(7) 0.0039(7) -0.0034(6)
C4 0.0365(9) 0.0464(11) 0.0353(9) 0.0047(8) 0.0144(8) 0.0022(8)
C5 0.0269(8) 0.0271(8) 0.0238(7) 0.0020(6) 0.0035(6) -0.0043(6)
C6 0.0265(8) 0.0243(8) 0.0254(8) -0.0021(6) 0.0049(6) -0.0043(6)
C7 0.0266(8) 0.0352(9) 0.0368(9) -0.0014(7) 0.0089(7) -0.0075(7)
C8 0.0353(10) 0.0461(11) 0.0382(10) -0.0124(8) 0.0156(8) -0.0107(8)
C9 0.0457(11) 0.0394(10) 0.0283(9) -0.0146(8) 0.0102(8) -0.0020(7)
C10 0.0351(9) 0.0292(9) 0.0269(8) -0.0042(7) 0.0010(7) 0.0001(7)
C11 0.0253(8) 0.0245(8) 0.0244(7) -0.0025(6) 0.0039(6) -0.0052(6)
N1 0.0247(7) 0.0250(7) 0.0243(6) 0.0036(5) 0.0038(5) -0.0029(5)
O1 0.0500(8) 0.0333(7) 0.0562(9) -0.0105(6) 0.0079(7) -0.0086(6)
O2 0.0295(7) 0.0515(8) 0.0460(8) 0.0109(6) 0.0032(6) 0.0044(6)
O3 0.0504(8) 0.0678(10) 0.0303(7) -0.0090(7) 0.0166(6) 0.0000(6)
O4 0.0798(13) 0.1204(18) 0.1083(16) -0.0428(13) 0.0622(12) -0.0642(14)
S1 0.0254(2) 0.0311(2) 0.0257(2) -0.00197(15) 0.00465(17) -0.00040(15)
S2 0.0295(2) 0.0272(2) 0.0296(2) 0.00697(16) 0.00785(17) 0.00262(16)

loop_
_atom_type_symbol
_atom_type_description
_atom_type_scat_dispersion_real
_atom_type_scat_dispersion_imag
_atom_type_scat_source
C C 0.0033 0.0016 'International Tables Vol C Tables 4.2.6.8 and 6.1.1.4'
H H 0.0000 0.0000 'International Tables Vol C Tables 4.2.6.8 and 6.1.1.4'
N N 0.0061 0.0033 'International Tables Vol C Tables 4.2.6.8 and 6.1.1.4'
O O 0.0106 0.0060 'International Tables Vol C Tables 4.2.6.8 and 6.1.1.4'
S S 0.1246 0.1234 'International Tables Vol C Tables 4.2.6.8 and 6.1.1.4'

loop_
_geom_angle_atom_site_label_1
_geom_angle_atom_site_label_2
_geom_angle_atom_site_label_3
_geom_angle
C2 C1 S1 114.11(11)
C2 C1 H1A 108.7
S1 C1 H1A 108.7
C2 C1 H1B 108.7
S1 C1 H1B 108.7
H1A C1 H1B 107.6
C1 C2 C3 108.81(13)
C1 C2 H2A 109.9
C3 C2 H2A 109.9
C1 C2 H2B 109.9
C3 C2 H2B 109.9
H2A C2 H2B 108.3
N1 C3 C2 111.67(13)
N1 C3 H3A 109.3
C2 C3 H3A 109.3
N1 C3 H3B 109.3
C2 C3 H3B 109.3
H3A C3 H3B 107.9
C5 C4 H4A 109.5
C5 C4 H4B 109.5
H4A C4 H4B 109.5
C5 C4 H4C 109.5
H4A C4 H4C 109.5
H4B C4 H4C 109.5
N1 C5 C4 125.63(15)
N1 C5 S2 113.01(12)
C4 C5 S2 121.31(13)
C11 C6 C7 121.22(16)
C11 C6 S2 110.39(12)
C7 C6 S2 128.39(13)
C8 C7 C6 117.63(17)
C8 C7 H7 121.2
C6 C7 H7 121.2
C7 C8 C9 120.82(17)
C7 C8 H8 119.6
C9 C8 H8 119.6
C10 C9 C8 122.04(17)
C10 C9 H9 119.0
C8 C9 H9 119.0
C9 C10 C11 117.02(16)
C9 C10 H10 121.5
C11 C10 H10 121.5
C6 C11 C10 121.23(16)
C6 C11 N1 111.50(14)
C10 C11 N1 127.25(15)
C5 N1 C11 114.00(13)
C5 N1 C3 123.89(14)
C11 N1 C3 122.08(13)
H11 O4 H12 105.3
O1 S1 O2 113.43(9)
O1 S1 O3 112.69(9)
O2 S1 O3 112.28(9)
O1 S1 C1 106.94(8)
O2 S1 C1 105.11(8)
O3 S1 C1 105.63(9)
C5 S2 C6 91.07(8)

loop_
_geom_bond_atom_site_label_1
_geom_bond_atom_site_label_2
_geom_bond_distance
C1 C2 1.518(2)
C1 S1 1.7793(16)
C1 H1A 0.9700
C1 H1B 0.9700
C2 C3 1.521(2)
C2 H2A 0.9700
C2 H2B 0.9700
C3 N1 1.484(2)
C3 H3A 0.9700
C3 H3B 0.9700
C4 C5 1.482(2)
C4 H4A 0.9600
C4 H4B 0.9600
C4 H4C 0.9600
C5 N1 1.322(2)
C5 S2 1.7024(17)
C6 C11 1.393(2)
C6 C7 1.394(2)
C6 S2 1.7329(17)
C7 C8 1.381(3)
C7 H7 0.9300
C8 C9 1.397(3)
C8 H8 0.9300
C9 C10 1.381(3)
C9 H9 0.9300
C10 C11 1.394(2)
C10 H10 0.9300
C11 N1 1.402(2)
O1 S1 1.4489(16)
O2 S1 1.4495(14)
O3 S1 1.4587(14)
O4 H11 0.7630
O4 H12 0.8203

loop_
_geom_hbond_atom_site_label_D
_geom_hbond_atom_site_label_H
_geom_hbond_atom_site_label_A
_geom_hbond_site_symmetry_A
_geom_hbond_distance_DH
_geom_hbond_distance_HA
_geom_hbond_distance_DA
_geom_hbond_angle_DHA
O4 H11 O3 3_566 0.76 2.07 2.831(2) 175.7
O4 H12 O3 . 0.82 2.21 2.994(3) 160.3
C3 H3A O1 2_556 0.97 2.39 3.269(3) 151.3
C4 H4C O4 2_546 0.96 2.54 3.487(3) 169.3

loop_
_geom_torsion_atom_site_label_1
_geom_torsion_atom_site_label_2
_geom_torsion_atom_site_label_3
_geom_torsion_atom_site_label_4
_geom_torsion
S1 C1 C2 C3 173.73(12)
C1 C2 C3 N1 171.06(14)
C11 C6 C7 C8 0.3(2)
S2 C6 C7 C8 -179.16(13)
C6 C7 C8 C9 1.6(3)
C7 C8 C9 C10 -1.6(3)
C8 C9 C10 C11 -0.2(2)
C7 C6 C11 C10 -2.2(2)
S2 C6 C11 C10 177.37(12)
C7 C6 C11 N1 179.47(14)
S2 C6 C11 N1 -1.01(16)
C9 C10 C11 C6 2.1(2)
C9 C10 C11 N1 -179.81(15)
C4 C5 N1 C11 178.76(15)
S2 C5 N1 C11 1.21(17)
C4 C5 N1 C3 -3.1(2)
S2 C5 N1 C3 179.33(11)
C6 C11 N1 C5 -0.11(19)
C10 C11 N1 C5 -178.36(15)
C6 C11 N1 C3 -178.26(13)
C10 C11 N1 C3 3.5(2)
C2 C3 N1 C5 -100.77(18)
C2 C3 N1 C11 77.20(19)
C2 C1 S1 O1 59.13(15)
C2 C1 S1 O2 179.98(13)
C2 C1 S1 O3 -61.12(15)
N1 C5 S2 C6 -1.51(12)
C4 C5 S2 C6 -179.18(14)
C11 C6 S2 C5 1.41(12)
C7 C6 S2 C5 -179.11(16)
